data_7126909
loop_
_publ_author_name
'Ou, Xiao'
'Li, Xizhen'
'Rong, Haowei'
'Yu, Lian'
'Lu, Ming'

_publ_section_title
;
 A general method for cultivating single crystals from melt microdroplets.
;
_journal_issue 69
_journal_name_full 'Chemical communications (Cambridge, England)'
_journal_page_first 9950
_journal_page_last 9953
_journal_paper_doi 10.1039/d0cc03157g
_journal_volume 56
_journal_year 2020
_chemical_formula_moiety 'Cl, C4 H11 N5'
_chemical_formula_sum 'C4 H11 Cl N5'
_chemical_formula_weight 164.63
_chemical_melting_point 511
_chemical_name_common Metformin
_space_group_crystal_system monoclinic
_space_group_IT_number 14
_space_group_name_Hall '-P 2ybc'
_space_group_name_H-M_alt 'P 1 21/c 1'
_atom_sites_solution_hydrogens mixed
_atom_sites_solution_primary dual
_audit_creation_date 2019-12-31
_audit_creation_method
;
Olex2 1.3
(compiled Nov 21 2019 18:26:39 for OlexSys, GUI svn.r6003)
;
_audit_update_record
;
2020-03-01 deposited with the CCDC.	2020-07-13 downloaded from the CCDC.
;
_cell_angle_alpha 90
_cell_angle_beta 114.547(2)
_cell_angle_gamma 90
_cell_formula_units_Z 4
_cell_length_a 7.9234(2)
_cell_length_b 13.8743(2)
_cell_length_c 7.9286(2)
_cell_measurement_reflns_used 6615
_cell_measurement_temperature 100.00(10)
_cell_measurement_theta_max 75.9410
_cell_measurement_theta_min 6.1010
_cell_volume 792.83(3)
_computing_cell_refinement 'CrysAlisPro 1.171.40.54a (Rigaku OD, 2019)'
_computing_data_collection 'CrysAlisPro 1.171.40.54a (Rigaku OD, 2019)'
_computing_data_reduction 'CrysAlisPro 1.171.40.54a (Rigaku OD, 2019)'
_computing_molecular_graphics 'Olex2 1.3 (Dolomanov et al., 2009)'
_computing_publication_material 'Olex2 1.3 (Dolomanov et al., 2009)'
_computing_structure_refinement 'SHELXL 2016/6 (Sheldrick, 2015)'
_computing_structure_solution 'SHELXT 2014/5 (Sheldrick, 2014)'
_diffrn_ambient_environment N~2~
_diffrn_ambient_temperature 100.00(10)
_diffrn_detector 'CCD plate'
_diffrn_detector_area_resol_mean 10.0000
_diffrn_detector_type HyPix
_diffrn_measured_fraction_theta_full 0.988
_diffrn_measured_fraction_theta_max 0.956
_diffrn_measurement_details
;
List of Runs (angles in degrees, time in seconds):

  # Type    Start    End  Width  t~exp~   \w     \q     \k     \f   Frames
#--------------------------------------------------------------------------
  1  \w    -25.00  63.00   0.50    0.05    --   46.62 -57.00 106.00  176
  2  \w     88.00 178.00   0.50    0.08    --  105.44  15.00  30.00  180
  3  \w     88.00 158.00   0.50    0.08    --  105.44  15.00 -60.00  140
  4  \w     76.00 178.00   0.50    0.08    --  105.44 125.00-180.00  204
  5  \w     32.00 120.00   0.50    0.05    --   46.62  38.00-120.00  176
  6  \w     31.00 120.00   0.50    0.05    --   46.62  57.00 -30.00  178
  7  \w     33.00 108.00   0.50    0.08    --  105.44 -94.00  90.00  150
  8  \w     33.00 108.00   0.50    0.08    --  105.44 -94.00 150.00  150
  9  \w   -119.00 -71.00   0.50    0.05    --  -46.62-125.00 -90.00   96
 10  \w   -119.00 -71.00   0.50    0.05    --  -46.62-125.00-120.00   96
 11  \w   -119.00 -23.00   0.50    0.05    --  -46.62 -77.00  30.00  192
 12  \w   -118.00 -27.00   0.50    0.08    -- -100.00  64.00  78.00  182
 13  \w   -119.00 -30.00   0.50    0.05    --  -46.62 -57.00 106.00  178
 14  \w   -124.00 -27.00   0.50    0.08    -- -100.00  77.00 -60.00  194
 15  \w   -173.00 -74.00   0.50    0.08    -- -100.00-121.00-126.00  198
 16  \w   -173.00 -84.00   0.50    0.08    -- -100.00 -57.00 106.00  178
;
_diffrn_measurement_device 'four-circle diffractometer'
_diffrn_measurement_device_type 'XtaLAB Synergy R, DW system, HyPix'
_diffrn_measurement_method '\w scans'
_diffrn_orient_matrix_type 'CrysAlisPro convention (1999,Acta A55,543-557)'
_diffrn_orient_matrix_UB_11 0.2064236000
_diffrn_orient_matrix_UB_12 -0.0095414000
_diffrn_orient_matrix_UB_13 0.0378672000
_diffrn_orient_matrix_UB_21 0.0117539000
_diffrn_orient_matrix_UB_22 0.1099386000
_diffrn_orient_matrix_UB_23 -0.0204957000
_diffrn_orient_matrix_UB_31 0.0543825000
_diffrn_orient_matrix_UB_32 0.0125230000
_diffrn_orient_matrix_UB_33 0.2091063000
_diffrn_radiation_monochromator mirror
_diffrn_radiation_probe x-ray
_diffrn_radiation_type 'Cu K\a'
_diffrn_radiation_wavelength 1.54184
_diffrn_reflns_av_R_equivalents 0.0294
_diffrn_reflns_av_unetI/netI 0.0212
_diffrn_reflns_Laue_measured_fraction_full 0.988
_diffrn_reflns_Laue_measured_fraction_max 0.956
_diffrn_reflns_limit_h_max 9
_diffrn_reflns_limit_h_min -9
_diffrn_reflns_limit_k_max 17
_diffrn_reflns_limit_k_min -17
_diffrn_reflns_limit_l_max 9
_diffrn_reflns_limit_l_min -7
_diffrn_reflns_number 7387
_diffrn_reflns_point_group_measured_fraction_full 0.988
_diffrn_reflns_point_group_measured_fraction_max 0.956
_diffrn_reflns_theta_full 67.684
_diffrn_reflns_theta_max 75.947
_diffrn_reflns_theta_min 6.140
_diffrn_source 'Rotating-anode X-ray tube'
_diffrn_source_type 'Rigaku (Cu) X-ray Source'
_exptl_absorpt_coefficient_mu 3.770
_exptl_absorpt_correction_T_max 1.00000
_exptl_absorpt_correction_T_min 0.67456
_exptl_absorpt_correction_type multi-scan
_exptl_absorpt_process_details
;
CrysAlisPro 1.171.40.54a (Rigaku Oxford Diffraction, 2019)
Empirical absorption correction using spherical harmonics,
 implemented in SCALE3 ABSPACK scaling algorithm.
;
_exptl_crystal_colour colourless
_exptl_crystal_density_diffrn 1.379
_exptl_crystal_description block
_exptl_crystal_F_000 348
_exptl_crystal_recrystallization_method 'From the Melt'
_exptl_crystal_size_max 0.4
_exptl_crystal_size_mid 0.07
_exptl_crystal_size_min 0.05
_refine_diff_density_max 0.854
_refine_diff_density_min -0.894
_refine_diff_density_rms 0.090
_refine_ls_extinction_method none
_refine_ls_goodness_of_fit_ref 1.032
_refine_ls_hydrogen_treatment mixed
_refine_ls_matrix_type full
_refine_ls_number_parameters 99
_refine_ls_number_reflns 1580
_refine_ls_number_restraints 0
_refine_ls_restrained_S_all 1.032
_refine_ls_R_factor_all 0.0421
_refine_ls_R_factor_gt 0.0394
_refine_ls_shift/su_max 0.000
_refine_ls_shift/su_mean 0.000
_refine_ls_structure_factor_coef Fsqd
_refine_ls_weighting_details 'w=1/[\s^2^(Fo^2^)+(0.0665P)^2^+1.1583P] where P=(Fo^2^+2Fc^2^)/3'
_refine_ls_weighting_scheme calc
_refine_ls_wR_factor_gt 0.1119
_refine_ls_wR_factor_ref 0.1132
_reflns_Friedel_coverage 0.000
_reflns_number_gt 1530
_reflns_number_total 1580
_reflns_threshold_expression 'I > 2\s(I)'
_cod_data_source_file d0cc03157g2.cif
_cod_data_source_block MetforminHydrochloride-100k-HWRong
_cod_depositor_comments
;
The following automatic conversions were performed:

data item '_chemical_melting_point' value '511K' was changed to '511'
-- the value should be numeric and without a unit designator.

Automatic conversion script
Id: cif_fix_values 7556 2019-12-06 15:28:31Z antanas 

 Adding full bibliography for 7126896--7126915.cif.
;
_cod_database_code 7126909
_shelx_shelxl_version_number 2016/6
_shelx_space_group_comment
;
The symmetry employed for this shelxl refinement is uniquely defined
by the following loop, which should always be used as a source of
symmetry information in preference to the above space-group names.
They are only intended as comments.
;
_reflns_odcompleteness_completeness 98.79
_reflns_odcompleteness_iscentric 1
_reflns_odcompleteness_theta 66.97
_olex2_refinement_description
;
1. Fixed Uiso
 At 1.2 times of:
  All N(H) groups, All N(H,H) groups
 At 1.5 times of:
  All C(H,H,H) groups
2.a Aromatic/amide H refined with riding coordinates:
 N002(H002)
2.b X=CH2 refined with riding coordinates:
 N003(H00A,H00B)
2.c Idealised Me refined as rotating group:
 C009(H00C,H00D,H00E), C00A(H00F,H00G,H00H)
;
_olex2_submission_special_instructions 'No special instructions were received'
_oxdiff_exptl_absorpt_empirical_details
;
Empirical correction (ABSPACK) includes:
- Absorption correction using spherical harmonics
- Frame scaling
;
_oxdiff_exptl_absorpt_empirical_full_max 1.738
_oxdiff_exptl_absorpt_empirical_full_min 0.747

loop_
_space_group_symop_operation_xyz
'x, y, z'
'-x, y+1/2, -z+1/2'
'-x, -y, -z'
'x, -y-1/2, z-1/2'

loop_
_atom_site_label
_atom_site_type_symbol
_atom_site_fract_x
_atom_site_fract_y
_atom_site_fract_z
_atom_site_U_iso_or_equiv
_atom_site_adp_type
_atom_site_occupancy
_atom_site_site_symmetry_order
_atom_site_calc_flag
_atom_site_refinement_flags_posn
_atom_site_refinement_flags_adp
_atom_site_refinement_flags_occupancy
_atom_site_disorder_assembly
_atom_site_disorder_group
Cl01 Cl 1.15556(6) 0.51546(3) 0.77615(6) 0.01387(19) Uani 1 1 d . . . . .
N002 N 0.6249(2) 0.27205(12) 0.7020(2) 0.0118(4) Uani 1 1 d . . . . .
H002 H 0.644907 0.250584 0.810385 0.014 Uiso 1 1 calc R U . . .
N003 N 0.8388(2) 0.39165(12) 0.8366(2) 0.0158(4) Uani 1 1 d . . . . .
H00A H 0.830146 0.381345 0.939663 0.019 Uiso 1 1 calc R U . . .
H00B H 0.912533 0.435518 0.829990 0.019 Uiso 1 1 calc R U . . .
N004 N 0.7623(2) 0.35413(13) 0.5313(2) 0.0143(4) Uani 1 1 d . . . . .
H004 H 0.820(4) 0.393(2) 0.522(4) 0.017 Uiso 1 1 d . U . . .
N005 N 0.3502(2) 0.29301(12) 0.4303(2) 0.0129(4) Uani 1 1 d . . . . .
N006 N 0.4605(3) 0.14045(12) 0.5418(3) 0.0155(4) Uani 1 1 d . . . . .
H006 H 0.550(4) 0.107(2) 0.606(4) 0.019 Uiso 1 1 d . U . . .
C007 C 0.7376(3) 0.33941(14) 0.6864(3) 0.0116(4) Uani 1 1 d . . . . .
C008 C 0.4800(3) 0.23626(14) 0.5531(3) 0.0121(4) Uani 1 1 d . . . . .
C009 C 0.3426(3) 0.39671(14) 0.4585(3) 0.0177(4) Uani 1 1 d . . . . .
H00C H 0.417161 0.412079 0.586064 0.027 Uiso 1 1 calc R U . . .
H00D H 0.216482 0.415594 0.426728 0.027 Uiso 1 1 calc R U . . .
H00E H 0.389137 0.430585 0.381046 0.027 Uiso 1 1 calc R U . . .
C00A C 0.1910(3) 0.25385(16) 0.2724(3) 0.0173(4) Uani 1 1 d . . . . .
H00F H 0.226338 0.195028 0.232044 0.026 Uiso 1 1 calc R U . . .
H00G H 0.150303 0.299697 0.172738 0.026 Uiso 1 1 calc R U . . .
H00H H 0.091761 0.241124 0.308922 0.026 Uiso 1 1 calc R U . . .

loop_
_atom_site_aniso_label
_atom_site_aniso_U_11
_atom_site_aniso_U_22
_atom_site_aniso_U_33
_atom_site_aniso_U_23
_atom_site_aniso_U_13
_atom_site_aniso_U_12
Cl01 0.0136(3) 0.0140(3) 0.0139(3) 0.00013(15) 0.0056(2) -0.00110(15)
N002 0.0131(8) 0.0133(8) 0.0084(8) 0.0010(6) 0.0040(7) -0.0013(6)
N003 0.0181(9) 0.0177(8) 0.0130(9) -0.0039(6) 0.0077(7) -0.0065(7)
N004 0.0149(8) 0.0151(8) 0.0148(9) 0.0002(7) 0.0079(7) -0.0034(7)
N005 0.0104(8) 0.0120(8) 0.0143(8) -0.0004(6) 0.0032(7) -0.0007(6)
N006 0.0145(9) 0.0116(8) 0.0173(9) 0.0011(7) 0.0036(7) 0.0008(7)
C007 0.0111(9) 0.0111(9) 0.0120(10) 0.0007(7) 0.0042(7) 0.0028(7)
C008 0.0129(9) 0.0141(9) 0.0118(10) 0.0004(7) 0.0075(8) -0.0001(7)
C009 0.0158(10) 0.0126(9) 0.0227(11) 0.0014(8) 0.0062(9) 0.0022(7)
C00A 0.0143(10) 0.0193(10) 0.0148(11) -0.0010(8) 0.0026(8) -0.0020(8)

loop_
_atom_type_symbol
_atom_type_description
_atom_type_scat_dispersion_real
_atom_type_scat_dispersion_imag
_atom_type_scat_source
C C 0.0181 0.0091 'International Tables Vol C Tables 4.2.6.8 and 6.1.1.4'
H H 0.0000 0.0000 'International Tables Vol C Tables 4.2.6.8 and 6.1.1.4'
N N 0.0311 0.0180 'International Tables Vol C Tables 4.2.6.8 and 6.1.1.4'
Cl Cl 0.3639 0.7018 'International Tables Vol C Tables 4.2.6.8 and 6.1.1.4'

loop_
_geom_angle_atom_site_label_1
_geom_angle_atom_site_label_2
_geom_angle_atom_site_label_3
_geom_angle
_geom_angle_site_symmetry_1
_geom_angle_site_symmetry_3
_geom_angle_publ_flag
C007 N002 H002 118.8 . . ?
C007 N002 C008 122.31(17) . . ?
C008 N002 H002 118.8 . . ?
H00A N003 H00B 120.0 . . ?
C007 N003 H00A 120.0 . . ?
C007 N003 H00B 120.0 . . ?
C007 N004 H004 123(2) . . ?
C008 N005 C009 122.41(17) . . ?
C008 N005 C00A 122.16(17) . . ?
C009 N005 C00A 114.87(16) . . ?
C008 N006 H006 118.0(19) . . ?
N002 C007 N003 118.31(18) . . ?
N002 C007 N004 123.42(18) . . ?
N004 C007 N003 118.18(18) . . ?
N005 C008 N002 122.36(18) . . ?
N006 C008 N002 117.10(18) . . ?
N006 C008 N005 120.23(18) . . ?
N005 C009 H00C 109.5 . . ?
N005 C009 H00D 109.5 . . ?
N005 C009 H00E 109.5 . . ?
H00C C009 H00D 109.5 . . ?
H00C C009 H00E 109.5 . . ?
H00D C009 H00E 109.5 . . ?
N005 C00A H00F 109.5 . . ?
N005 C00A H00G 109.5 . . ?
N005 C00A H00H 109.5 . . ?
H00F C00A H00G 109.5 . . ?
H00F C00A H00H 109.5 . . ?
H00G C00A H00H 109.5 . . ?

loop_
_geom_bond_atom_site_label_1
_geom_bond_atom_site_label_2
_geom_bond_distance
_geom_bond_site_symmetry_2
_geom_bond_publ_flag
N002 H002 0.8600 . ?
N002 C007 1.333(3) . ?
N002 C008 1.353(3) . ?
N003 H00A 0.8600 . ?
N003 H00B 0.8600 . ?
N003 C007 1.339(3) . ?
N004 H004 0.73(3) . ?
N004 C007 1.339(3) . ?
N005 C008 1.339(3) . ?
N005 C009 1.461(3) . ?
N005 C00A 1.464(3) . ?
N006 H006 0.82(3) . ?
N006 C008 1.337(3) . ?
C009 H00C 0.9600 . ?
C009 H00D 0.9600 . ?
C009 H00E 0.9600 . ?
C00A H00F 0.9600 . ?
C00A H00G 0.9600 . ?
C00A H00H 0.9600 . ?

loop_
_geom_torsion_atom_site_label_1
_geom_torsion_atom_site_label_2
_geom_torsion_atom_site_label_3
_geom_torsion_atom_site_label_4
_geom_torsion
_geom_torsion_site_symmetry_1
_geom_torsion_site_symmetry_2
_geom_torsion_site_symmetry_3
_geom_torsion_site_symmetry_4
_geom_torsion_publ_flag
C007 N002 C008 N005 -53.6(3) . . . . ?
C007 N002 C008 N006 132.7(2) . . . . ?
C008 N002 C007 N003 159.82(18) . . . . ?
C008 N002 C007 N004 -23.8(3) . . . . ?
C009 N005 C008 N002 -7.2(3) . . . . ?
C009 N005 C008 N006 166.26(19) . . . . ?
C00A N005 C008 N002 -178.21(18) . . . . ?
C00A N005 C008 N006 -4.7(3) . . . . ?
